data_1516093
loop_
_publ_author_name
'Benniston, Andrew C.'
'Winstanley, Thomas P. L.'
'Lemmetyinen, Helge'
'Tkachenko, Nikolai V.'
'Harrington, Ross W.'
'Wills, Corinne'

_publ_section_title
;
 Large Stokes shift fluorescent dyes based on a highly substituted
 terephthalic acid core.
;
_journal_issue 6
_journal_name_full 'Organic letters'
_journal_page_first 1374
_journal_page_last 1377
_journal_paper_doi 10.1021/ol300038e
_journal_volume 14
_journal_year 2012
_chemical_formula_moiety 'C40 H54 O12'
_chemical_formula_sum 'C40 H54 O12'
_chemical_formula_weight 726.83
_chemical_name_systematic
;
 ?
;
_space_group_IT_number 2
_symmetry_cell_setting triclinic
_symmetry_space_group_name_Hall '-P 1'
_symmetry_space_group_name_H-M 'P -1'
_atom_sites_solution_hydrogens difmap
_atom_sites_solution_primary direct
_atom_sites_solution_secondary difmap
_audit_creation_method SHELXL-97
_cell_angle_alpha 89.735(9)
_cell_angle_beta 85.714(9)
_cell_angle_gamma 85.834(10)
_cell_formula_units_Z 1
_cell_length_a 5.9676(7)
_cell_length_b 9.4094(12)
_cell_length_c 17.2733(18)
_cell_measurement_reflns_used 1930
_cell_measurement_temperature 150(2)
_cell_measurement_theta_max 61.9194
_cell_measurement_theta_min 2.5630
_cell_volume 964.7(2)
_computing_cell_refinement
;
CrysAlisPro, Agilent Technologies,
Version 1.171.34.49 (release 20-01-2011 CrysAlis171 .NET)
(compiled Jan 20 2011,15:58:25)
;
_computing_data_collection
;
CrysAlisPro, Agilent Technologies,
Version 1.171.34.49 (release 20-01-2011 CrysAlis171 .NET)
(compiled Jan 20 2011,15:58:25)
;
_computing_data_reduction
;
CrysAlisPro, Agilent Technologies,
Version 1.171.34.49 (release 20-01-2011 CrysAlis171 .NET)
(compiled Jan 20 2011,15:58:25)
;
_computing_molecular_graphics 'Bruker SHELXTL'
_computing_publication_material 'Bruker SHELXTL and local programs'
_computing_structure_refinement 'Bruker SHELXTL'
_computing_structure_solution 'SHELXS-97 (Sheldrick, 2008)'
_diffrn_ambient_temperature 150(2)
_diffrn_detector_area_resol_mean 10.3968
_diffrn_measured_fraction_theta_full 0.978
_diffrn_measured_fraction_theta_max 0.978
_diffrn_measurement_device_type 'Xcalibur, Atlas, Gemini ultra'
_diffrn_measurement_method '\w scans'
_diffrn_radiation_monochromator 'mirror optics'
_diffrn_radiation_source 'sealed tube with Enhance Ultra optics'
_diffrn_radiation_type CuK\a
_diffrn_radiation_wavelength 1.54178
_diffrn_reflns_av_R_equivalents 0.0210
_diffrn_reflns_av_sigmaI/netI 0.0321
_diffrn_reflns_limit_h_max 6
_diffrn_reflns_limit_h_min -3
_diffrn_reflns_limit_k_max 10
_diffrn_reflns_limit_k_min -9
_diffrn_reflns_limit_l_max 19
_diffrn_reflns_limit_l_min -19
_diffrn_reflns_number 4927
_diffrn_reflns_theta_full 62.00
_diffrn_reflns_theta_max 62.00
_diffrn_reflns_theta_min 2.57
_exptl_absorpt_coefficient_mu 0.755
_exptl_absorpt_correction_T_max 0.9851
_exptl_absorpt_correction_T_min 0.7523
_exptl_absorpt_correction_type multi-scan
_exptl_absorpt_process_details
;
'Wed Oct 26 12:01:19 2011'
;
_exptl_crystal_colour yellow
_exptl_crystal_density_diffrn 1.251
_exptl_crystal_density_method 'not measured'
_exptl_crystal_description blade
_exptl_crystal_F_000 390
_exptl_crystal_size_max 0.40
_exptl_crystal_size_mid 0.15
_exptl_crystal_size_min 0.02
_refine_diff_density_max 0.218
_refine_diff_density_min -0.220
_refine_diff_density_rms 0.043
_refine_ls_extinction_method none
_refine_ls_goodness_of_fit_ref 1.039
_refine_ls_hydrogen_treatment mixed
_refine_ls_matrix_type full
_refine_ls_number_parameters 253
_refine_ls_number_reflns 2959
_refine_ls_number_restraints 0
_refine_ls_restrained_S_all 1.039
_refine_ls_R_factor_all 0.0531
_refine_ls_R_factor_gt 0.0427
_refine_ls_shift/su_max 0.000
_refine_ls_shift/su_mean 0.000
_refine_ls_structure_factor_coef Fsqd
_refine_ls_weighting_details 'calc w=1/[\s^2^(Fo^2^)+(0.0598P)^2^+0.2802P] where P=(Fo^2^+2Fc^2^)/3'
_refine_ls_weighting_scheme calc
_refine_ls_wR_factor_gt 0.1101
_refine_ls_wR_factor_ref 0.1200
_reflns_number_gt 2444
_reflns_number_total 2959
_reflns_threshold_expression I>2\s(I)
_cod_data_source_file 4a.CIF
_cod_data_source_block acb180_4a
_cod_database_code 1516093

loop_
_symmetry_equiv_pos_as_xyz
'x, y, z'
'-x, -y, -z'

loop_
_atom_site_label
_atom_site_type_symbol
_atom_site_fract_x
_atom_site_fract_y
_atom_site_fract_z
_atom_site_U_iso_or_equiv
_atom_site_adp_type
_atom_site_occupancy
_atom_site_symmetry_multiplicity
_atom_site_calc_flag
_atom_site_refinement_flags
O1 O 1.2861(2) 0.58685(15) 0.10495(7) 0.0356(3) Uani 1 1 d .
H1 H 1.394(5) 0.648(3) 0.0771(16) 0.069(8) Uiso 1 1 d .
O2 O 0.9793(2) 0.41518(13) 0.15350(7) 0.0291(3) Uani 1 1 d .
O3 O 0.5230(2) 0.27273(15) 0.00580(8) 0.0407(4) Uani 1 1 d .
O4 O 0.6828(2) 0.24016(16) 0.11655(8) 0.0417(4) Uani 1 1 d .
H4 H 0.565(5) 0.166(3) 0.1236(17) 0.083(9) Uiso 1 1 d .
O5 O 0.4000(3) 0.04507(16) 0.14302(9) 0.0489(4) Uani 1 1 d .
O6 O 0.1935(3) 0.09836(18) 0.04418(9) 0.0552(5) Uani 1 1 d .
H6 H 0.307(5) 0.160(3) 0.0323(16) 0.068(8) Uiso 1 1 d .
C1 C 1.1477(3) 0.54747(19) 0.05143(10) 0.0278(4) Uani 1 1 d .
C2 C 0.9851(3) 0.45604(19) 0.07698(10) 0.0275(4) Uani 1 1 d .
C3 C 0.8370(3) 0.40499(18) 0.02639(10) 0.0277(4) Uani 1 1 d .
C4 C 0.6678(3) 0.30120(19) 0.04975(10) 0.0295(4) Uani 1 1 d .
C5 C 0.8860(3) 0.51626(19) 0.20847(10) 0.0267(4) Uani 1 1 d .
C6 C 0.9272(3) 0.49144(18) 0.28649(10) 0.0260(4) Uani 1 1 d .
C7 C 0.8247(3) 0.59169(19) 0.33919(10) 0.0293(4) Uani 1 1 d .
H7A H 0.8492 0.5780 0.3925 0.035 Uiso 1 1 calc R
C8 C 0.6878(3) 0.71139(19) 0.31910(11) 0.0299(4) Uani 1 1 d .
C9 C 0.6552(3) 0.7305(2) 0.24117(11) 0.0304(4) Uani 1 1 d .
H9A H 0.5647 0.8109 0.2250 0.037 Uiso 1 1 calc R
C10 C 0.7532(3) 0.63369(19) 0.18666(11) 0.0293(4) Uani 1 1 d .
H10A H 0.7289 0.6481 0.1334 0.035 Uiso 1 1 calc R
C11 C 0.5847(3) 0.8147(2) 0.38247(11) 0.0350(5) Uani 1 1 d .
C12 C 0.4334(4) 0.9346(2) 0.34930(13) 0.0499(6) Uani 1 1 d .
H12A H 0.5216 0.9871 0.3101 0.075 Uiso 1 1 calc R
H12B H 0.3731 0.9996 0.3912 0.075 Uiso 1 1 calc R
H12C H 0.3087 0.8939 0.3253 0.075 Uiso 1 1 calc R
C13 C 0.4410(4) 0.7333(2) 0.44274(13) 0.0454(5) Uani 1 1 d .
H13A H 0.5357 0.6572 0.4656 0.068 Uiso 1 1 calc R
H13B H 0.3194 0.6917 0.4174 0.068 Uiso 1 1 calc R
H13C H 0.3761 0.7990 0.4837 0.068 Uiso 1 1 calc R
C14 C 0.7731(4) 0.8813(2) 0.42168(12) 0.0439(5) Uani 1 1 d .
H14A H 0.8617 0.9352 0.3833 0.066 Uiso 1 1 calc R
H14B H 0.8710 0.8058 0.4437 0.066 Uiso 1 1 calc R
H14C H 0.7074 0.9454 0.4632 0.066 Uiso 1 1 calc R
C15 C 1.0742(3) 0.36165(19) 0.31233(10) 0.0303(4) Uani 1 1 d .
C16 C 1.0922(4) 0.3594(2) 0.40041(12) 0.0426(5) Uani 1 1 d .
H16A H 1.1576 0.4463 0.4163 0.064 Uiso 1 1 calc R
H16B H 1.1887 0.2759 0.4144 0.064 Uiso 1 1 calc R
H16C H 0.9417 0.3546 0.4268 0.064 Uiso 1 1 calc R
C17 C 0.9712(4) 0.2240(2) 0.29072(12) 0.0380(5) Uani 1 1 d .
H17A H 0.9529 0.2232 0.2348 0.057 Uiso 1 1 calc R
H17B H 0.8238 0.2190 0.3193 0.057 Uiso 1 1 calc R
H17C H 1.0710 0.1417 0.3042 0.057 Uiso 1 1 calc R
C18 C 1.3144(3) 0.3667(2) 0.27413(12) 0.0387(5) Uani 1 1 d .
H18A H 1.3798 0.4529 0.2909 0.058 Uiso 1 1 calc R
H18B H 1.3096 0.3678 0.2175 0.058 Uiso 1 1 calc R
H18C H 1.4070 0.2825 0.2896 0.058 Uiso 1 1 calc R
C19 C 0.2341(4) 0.0287(2) 0.10816(12) 0.0374(5) Uani 1 1 d .
C20 C 0.0585(4) -0.0689(2) 0.13497(13) 0.0454(5) Uani 1 1 d .
H20A H 0.1273 -0.1480 0.1642 0.068 Uiso 0.50 1 calc PR
H20B H -0.0085 -0.1064 0.0899 0.068 Uiso 0.50 1 calc PR
H20C H -0.0588 -0.0164 0.1684 0.068 Uiso 0.50 1 calc PR
H20D H -0.0873 -0.0326 0.1175 0.068 Uiso 0.50 1 calc PR
H20E H 0.0485 -0.0741 0.1918 0.068 Uiso 0.50 1 calc PR
H20F H 0.0988 -0.1641 0.1132 0.068 Uiso 0.50 1 calc PR

loop_
_atom_site_aniso_label
_atom_site_aniso_U_11
_atom_site_aniso_U_22
_atom_site_aniso_U_33
_atom_site_aniso_U_23
_atom_site_aniso_U_13
_atom_site_aniso_U_12
O1 0.0396(8) 0.0436(8) 0.0255(7) 0.0001(6) -0.0091(6) -0.0087(6)
O2 0.0388(7) 0.0282(7) 0.0198(6) -0.0002(5) -0.0028(5) 0.0022(5)
O3 0.0449(8) 0.0472(9) 0.0327(8) 0.0075(6) -0.0102(7) -0.0161(7)
O4 0.0452(9) 0.0507(9) 0.0317(8) 0.0114(6) -0.0085(6) -0.0159(7)
O5 0.0500(9) 0.0538(10) 0.0457(9) 0.0156(7) -0.0131(8) -0.0147(7)
O6 0.0563(10) 0.0631(11) 0.0517(10) 0.0191(8) -0.0198(8) -0.0265(9)
C1 0.0314(10) 0.0271(10) 0.0248(10) -0.0059(7) -0.0058(8) 0.0024(8)
C2 0.0348(10) 0.0273(10) 0.0196(9) -0.0003(7) -0.0025(8) 0.0028(8)
C3 0.0317(10) 0.0253(9) 0.0251(10) -0.0014(7) -0.0004(8) 0.0031(8)
C4 0.0328(10) 0.0300(10) 0.0252(10) -0.0021(8) -0.0016(8) 0.0019(8)
C5 0.0291(9) 0.0272(10) 0.0237(9) -0.0011(7) -0.0006(7) -0.0027(7)
C6 0.0278(9) 0.0271(10) 0.0231(9) 0.0014(7) -0.0022(7) -0.0015(7)
C7 0.0353(10) 0.0314(10) 0.0214(9) 0.0013(7) -0.0045(8) -0.0011(8)
C8 0.0317(10) 0.0289(10) 0.0288(10) 0.0002(8) -0.0017(8) 0.0006(8)
C9 0.0326(10) 0.0288(10) 0.0293(10) 0.0036(8) -0.0039(8) 0.0026(8)
C10 0.0328(10) 0.0320(10) 0.0234(9) 0.0038(8) -0.0056(8) -0.0015(8)
C11 0.0428(11) 0.0336(11) 0.0269(10) -0.0018(8) 0.0003(8) 0.0061(9)
C12 0.0625(15) 0.0449(13) 0.0385(12) -0.0053(10) -0.0019(11) 0.0215(11)
C13 0.0496(13) 0.0446(12) 0.0392(12) -0.0058(10) 0.0094(10) 0.0039(10)
C14 0.0573(14) 0.0390(12) 0.0344(12) -0.0089(9) -0.0003(10) 0.0001(10)
C15 0.0347(10) 0.0308(10) 0.0248(10) 0.0028(8) -0.0034(8) 0.0021(8)
C16 0.0559(13) 0.0417(12) 0.0288(11) 0.0038(9) -0.0095(9) 0.0116(10)
C17 0.0437(12) 0.0294(11) 0.0407(11) 0.0061(8) -0.0074(9) 0.0025(9)
C18 0.0332(11) 0.0412(12) 0.0412(12) 0.0044(9) -0.0060(9) 0.0042(9)
C19 0.0432(12) 0.0347(11) 0.0342(11) -0.0007(9) -0.0025(9) -0.0023(9)
C20 0.0485(13) 0.0401(12) 0.0486(13) 0.0020(10) -0.0042(10) -0.0102(10)

loop_
_atom_type_symbol
_atom_type_description
_atom_type_scat_dispersion_real
_atom_type_scat_dispersion_imag
_atom_type_scat_source
C C 0.0181 0.0091 'International Tables Vol C Tables 4.2.6.8 and 6.1.1.4'
H H 0.0000 0.0000 'International Tables Vol C Tables 4.2.6.8 and 6.1.1.4'
O O 0.0492 0.0322 'International Tables Vol C Tables 4.2.6.8 and 6.1.1.4'

loop_
_geom_angle_atom_site_label_1
_geom_angle_atom_site_label_2
_geom_angle_atom_site_label_3
_geom_angle
_geom_angle_site_symmetry_1
_geom_angle_site_symmetry_3
H1 O1 C1 105.9(15) . .
C2 O2 C5 116.78(13) . .
H4 O4 C4 109.3(17) . .
H6 O6 C19 109.5(17) . .
O1 C1 C2 116.25(16) . .
O1 C1 C3 123.23(17) . 2_765
C2 C1 C3 120.52(16) . 2_765
O2 C2 C1 117.25(16) . .
O2 C2 C3 121.39(16) . .
C1 C2 C3 121.35(16) . .
C1 C3 C2 118.10(16) 2_765 .
C1 C3 C4 118.38(16) 2_765 .
C2 C3 C4 123.50(16) . .
O3 C4 O4 121.88(17) . .
O3 C4 C3 120.83(16) . .
O4 C4 C3 117.27(16) . .
O2 C5 C6 117.63(15) . .
O2 C5 C10 121.02(16) . .
C6 C5 C10 121.33(17) . .
C5 C6 C7 115.61(16) . .
C5 C6 C15 122.39(16) . .
C7 C6 C15 122.00(16) . .
C6 C7 H7A 117.7 . .
C6 C7 C8 124.52(17) . .
H7A C7 C8 117.7 . .
C7 C8 C9 117.08(17) . .
C7 C8 C11 119.72(16) . .
C9 C8 C11 123.20(16) . .
C8 C9 H9A 119.7 . .
C8 C9 C10 120.51(17) . .
H9A C9 C10 119.7 . .
C5 C10 C9 120.96(17) . .
C5 C10 H10A 119.5 . .
C9 C10 H10A 119.5 . .
C8 C11 C12 111.72(16) . .
C8 C11 C13 109.34(16) . .
C8 C11 C14 109.39(16) . .
C12 C11 C13 108.17(17) . .
C12 C11 C14 108.38(17) . .
C13 C11 C14 109.81(17) . .
C11 C12 H12A 109.5 . .
C11 C12 H12B 109.5 . .
C11 C12 H12C 109.5 . .
H12A C12 H12B 109.5 . .
H12A C12 H12C 109.5 . .
H12B C12 H12C 109.5 . .
C11 C13 H13A 109.5 . .
C11 C13 H13B 109.5 . .
C11 C13 H13C 109.5 . .
H13A C13 H13B 109.5 . .
H13A C13 H13C 109.5 . .
H13B C13 H13C 109.5 . .
C11 C14 H14A 109.5 . .
C11 C14 H14B 109.5 . .
C11 C14 H14C 109.5 . .
H14A C14 H14B 109.5 . .
H14A C14 H14C 109.5 . .
H14B C14 H14C 109.5 . .
C6 C15 C16 112.03(15) . .
C6 C15 C17 109.95(15) . .
C6 C15 C18 109.53(15) . .
C16 C15 C17 107.28(16) . .
C16 C15 C18 107.15(16) . .
C17 C15 C18 110.86(16) . .
C15 C16 H16A 109.5 . .
C15 C16 H16B 109.5 . .
C15 C16 H16C 109.5 . .
H16A C16 H16B 109.5 . .
H16A C16 H16C 109.5 . .
H16B C16 H16C 109.5 . .
C15 C17 H17A 109.5 . .
C15 C17 H17B 109.5 . .
C15 C17 H17C 109.5 . .
H17A C17 H17B 109.5 . .
H17A C17 H17C 109.5 . .
H17B C17 H17C 109.5 . .
C15 C18 H18A 109.5 . .
C15 C18 H18B 109.5 . .
C15 C18 H18C 109.5 . .
H18A C18 H18B 109.5 . .
H18A C18 H18C 109.5 . .
H18B C18 H18C 109.5 . .
O5 C19 O6 122.27(19) . .
O5 C19 C20 123.26(19) . .
O6 C19 C20 114.46(19) . .
C19 C20 H20A 109.5 . .
C19 C20 H20B 109.5 . .
C19 C20 H20C 109.5 . .
C19 C20 H20D 109.5 . .
C19 C20 H20E 109.5 . .
C19 C20 H20F 109.5 . .
H20A C20 H20B 109.5 . .
H20A C20 H20C 109.5 . .
H20A C20 H20D 141.1 . .
H20A C20 H20E 56.3 . .
H20A C20 H20F 56.3 . .
H20B C20 H20C 109.5 . .
H20B C20 H20D 56.3 . .
H20B C20 H20E 141.1 . .
H20B C20 H20F 56.3 . .
H20C C20 H20D 56.3 . .
H20C C20 H20E 56.3 . .
H20C C20 H20F 141.1 . .
H20D C20 H20E 109.5 . .
H20D C20 H20F 109.5 . .
H20E C20 H20F 109.5 . .

loop_
_geom_bond_atom_site_label_1
_geom_bond_atom_site_label_2
_geom_bond_distance
_geom_bond_site_symmetry_2
O1 H1 0.99(3) .
O1 C1 1.355(2) .
O2 C2 1.374(2) .
O2 C5 1.403(2) .
O3 C4 1.236(2) .
O4 H4 1.02(3) .
O4 C4 1.293(2) .
O5 C19 1.216(3) .
O6 H6 0.93(3) .
O6 C19 1.312(3) .
C1 C2 1.389(3) .
C1 C3 1.413(3) 2_765
C2 C3 1.399(3) .
C3 C1 1.413(3) 2_765
C3 C4 1.488(3) .
C5 C6 1.403(2) .
C5 C10 1.380(3) .
C6 C7 1.391(3) .
C6 C15 1.535(2) .
C7 H7A 0.950 .
C7 C8 1.401(3) .
C8 C9 1.384(3) .
C8 C11 1.531(3) .
C9 H9A 0.950 .
C9 C10 1.381(3) .
C10 H10A 0.950 .
C11 C12 1.529(3) .
C11 C13 1.536(3) .
C11 C14 1.528(3) .
C12 H12A 0.980 .
C12 H12B 0.980 .
C12 H12C 0.980 .
C13 H13A 0.980 .
C13 H13B 0.980 .
C13 H13C 0.980 .
C14 H14A 0.980 .
C14 H14B 0.980 .
C14 H14C 0.980 .
C15 C16 1.533(3) .
C15 C17 1.533(3) .
C15 C18 1.536(3) .
C16 H16A 0.980 .
C16 H16B 0.980 .
C16 H16C 0.980 .
C17 H17A 0.980 .
C17 H17B 0.980 .
C17 H17C 0.980 .
C18 H18A 0.980 .
C18 H18B 0.980 .
C18 H18C 0.980 .
C19 C20 1.489(3) .
C20 H20A 0.980 .
C20 H20B 0.980 .
C20 H20C 0.980 .
C20 H20D 0.980 .
C20 H20E 0.980 .
C20 H20F 0.980 .

loop_
_geom_hbond_atom_site_label_D
_geom_hbond_atom_site_label_H
_geom_hbond_atom_site_label_A
_geom_hbond_distance_DH
_geom_hbond_distance_HA
_geom_hbond_distance_DA
_geom_hbond_angle_DHA
_geom_hbond_site_symmetry_A
O1 H1 O3 0.99(3) 1.67(3) 2.5637(19) 148(2) 2_765
O4 H4 O5 1.02(3) 1.58(3) 2.599(2) 173(3) .
O6 H6 O3 0.93(3) 1.76(3) 2.695(2) 178(3) .

loop_
_geom_torsion_atom_site_label_1
_geom_torsion_atom_site_label_2
_geom_torsion_atom_site_label_3
_geom_torsion_atom_site_label_4
_geom_torsion
_geom_torsion_site_symmetry_1
_geom_torsion_site_symmetry_4
C5 O2 C2 C1 75.7(2) . .
C5 O2 C2 C3 -105.83(19) . .
O1 C1 C2 O2 0.3(2) . .
O1 C1 C2 C3 -178.15(16) . .
C3 C1 C2 O2 -179.54(15) 2_765 .
C3 C1 C2 C3 2.0(3) 2_765 .
O2 C2 C3 C1 179.65(15) . 2_765
O2 C2 C3 C4 -1.7(3) . .
C1 C2 C3 C1 -1.9(3) . 2_765
C1 C2 C3 C4 176.75(16) . .
C1 C3 C4 O3 -10.2(3) 2_765 .
C1 C3 C4 O4 168.08(16) 2_765 .
C2 C3 C4 O3 171.11(17) . .
C2 C3 C4 O4 -10.6(3) . .
C2 O2 C5 C6 -164.71(16) . .
C2 O2 C5 C10 17.1(2) . .
O2 C5 C6 C7 -177.75(15) . .
O2 C5 C6 C15 1.8(3) . .
C10 C5 C6 C7 0.4(3) . .
C10 C5 C6 C15 179.96(16) . .
C5 C6 C7 C8 0.0(3) . .
C15 C6 C7 C8 -179.50(17) . .
C6 C7 C8 C9 -0.5(3) . .
C6 C7 C8 C11 -179.79(18) . .
C7 C8 C9 C10 0.6(3) . .
C11 C8 C9 C10 179.84(18) . .
O2 C5 C10 C9 177.76(16) . .
C6 C5 C10 C9 -0.4(3) . .
C8 C9 C10 C5 -0.2(3) . .
C7 C8 C11 C12 -177.65(18) . .
C7 C8 C11 C13 -57.9(2) . .
C7 C8 C11 C14 62.3(2) . .
C9 C8 C11 C12 3.2(3) . .
C9 C8 C11 C13 122.9(2) . .
C9 C8 C11 C14 -116.9(2) . .
C5 C6 C15 C16 -179.94(17) . .
C5 C6 C15 C17 -60.8(2) . .
C5 C6 C15 C18 61.3(2) . .
C7 C6 C15 C16 -0.5(3) . .
C7 C6 C15 C17 118.73(19) . .
C7 C6 C15 C18 -119.22(19) . .
